data_4302518
loop_
_publ_author_name
'Deguang Huang'
'Liang Deng'
'Jibin Sun'
'R. H. Holm'

_publ_section_title
;
Cleavage of Ni-(\m2-S)-Ni Bridges in Dinuclear Nickel(II) Dithiolate Pincer
Complexes and Related Reactions
;
_journal_name_full 'Inorganic Chemistry'
_journal_page_first 6159
_journal_page_last 6166
_journal_paper_doi 10.1021/ic900494u
_journal_volume 48
_journal_year 2009
_chemical_formula_sum 'C15 H28 N2 Ni S3'
_chemical_formula_weight 391.28
_chemical_name_common '[Ni(pmdt)SH](Et4N)'
_chemical_name_systematic
; 
 ? 
;
_space_group_IT_number 9
_symmetry_cell_setting monoclinic
_symmetry_space_group_name_Hall 'C -2yc'
_symmetry_space_group_name_H-M 'C 1 c 1'
_atom_sites_solution_hydrogens geom
_atom_sites_solution_primary direct
_atom_sites_solution_secondary difmap
_audit_creation_method SHELXL-97
_cell_angle_alpha 90.00
_cell_angle_beta 92.029(2)
_cell_angle_gamma 90.00
_cell_formula_units_Z 4
_cell_length_a 11.7986(11)
_cell_length_b 12.8736(13)
_cell_length_c 12.4747(12)
_cell_measurement_reflns_used 2457
_cell_measurement_temperature 193(2)
_cell_measurement_theta_max 25.44
_cell_measurement_theta_min 2.82
_cell_volume 1893.6(3)
_computing_cell_refinement 'Bruker SMART'
_computing_data_collection 'Bruker SMART'
_computing_data_reduction 'Bruker SAINT'
_computing_molecular_graphics 'Bruker SHELXTL'
_computing_publication_material 'Bruker SHELXTL'
_computing_structure_refinement 'SHELXL-97 (Sheldrick, 1997)'
_computing_structure_solution 'SHELXS-97 (Sheldrick, 1990)'
_diffrn_ambient_temperature 193(2)
_diffrn_detector_area_resol_mean 836.6
_diffrn_measured_fraction_theta_full 0.999
_diffrn_measured_fraction_theta_max 0.999
_diffrn_measurement_device_type 'Bruker CC'
_diffrn_measurement_method '\w, 0.3 deg'
_diffrn_radiation_monochromator graphite
_diffrn_radiation_source 'fine-focus sealed tube'
_diffrn_radiation_type MoK\a
_diffrn_radiation_wavelength 0.71073
_diffrn_reflns_av_R_equivalents 0.0286
_diffrn_reflns_av_sigmaI/netI 0.0472
_diffrn_reflns_limit_h_max 10
_diffrn_reflns_limit_h_min -14
_diffrn_reflns_limit_k_max 15
_diffrn_reflns_limit_k_min -13
_diffrn_reflns_limit_l_max 14
_diffrn_reflns_limit_l_min -13
_diffrn_reflns_number 5289
_diffrn_reflns_theta_full 25.00
_diffrn_reflns_theta_max 25.00
_diffrn_reflns_theta_min 2.34
_diffrn_standards_decay_% <1
_diffrn_standards_interval_count 0
_diffrn_standards_number 0
_exptl_absorpt_coefficient_mu 1.351
_exptl_absorpt_correction_T_max 0.8996
_exptl_absorpt_correction_T_min 0.8230
_exptl_absorpt_correction_type multi-scan
_exptl_absorpt_process_details SADABS
_exptl_crystal_colour orange
_exptl_crystal_density_diffrn 1.373
_exptl_crystal_density_method 'not measured'
_exptl_crystal_description block
_exptl_crystal_F_000 832
_exptl_crystal_size_max 0.15
_exptl_crystal_size_mid 0.10
_exptl_crystal_size_min 0.08
_refine_diff_density_max 0.323
_refine_diff_density_min -0.167
_refine_diff_density_rms 0.045
_refine_ls_abs_structure_details 'Flack H D (1983), Acta Cryst. A39, 876-881'
_refine_ls_abs_structure_Flack -0.025(13)
_refine_ls_extinction_method none
_refine_ls_goodness_of_fit_ref 0.936
_refine_ls_hydrogen_treatment mixed
_refine_ls_matrix_type full
_refine_ls_number_parameters 198
_refine_ls_number_reflns 2452
_refine_ls_number_restraints 2
_refine_ls_restrained_S_all 0.936
_refine_ls_R_factor_all 0.0313
_refine_ls_R_factor_gt 0.0279
_refine_ls_shift/su_max 0.002
_refine_ls_shift/su_mean 0.000
_refine_ls_structure_factor_coef Fsqd
_refine_ls_weighting_details 'calc w=1/[\s^2^(Fo^2^)+(0.0147P)^2^+0.0000P] where P=(Fo^2^+2Fc^2^)/3'
_refine_ls_weighting_scheme calc
_refine_ls_wR_factor_gt 0.0481
_refine_ls_wR_factor_ref 0.0498
_reflns_number_gt 2260
_reflns_number_total 2452
_reflns_threshold_expression >2sigma(I)
_cod_data_source_file ic900494u_si_001_01.cif
_cod_data_source_block compound3
_cod_depositor_comments
;
The following automatic conversions were performed:
'_symmetry_cell_setting' value 'Monoclinic' changed to 'monoclinic'
according to '/home/saulius/struct/CIF-dictionaries/cif_core.dic'
dictionary named 'cif_core.dic' version 2.4.1 from
2010-06-29.

'_exptl_absorpt_correction_type' value 'Multi-scan' changed
to 'multi-scan' according to
'/home/saulius/struct/CIF-dictionaries/cif_core.dic' dictionary named
'cif_core.dic' version 2.4.1 from 2010-06-29.

Automatic conversion script
Id: cif_fix_enum 1527 2010-12-29 10:47:43Z saulius 
;
_cod_original_sg_symbol_H-M 'C c'
_cod_database_code 4302518

loop_
_symmetry_equiv_pos_as_xyz
'x, y, z'
'x, -y, z+1/2'
'x+1/2, y+1/2, z'
'x+1/2, -y+1/2, z+1/2'

loop_
_atom_site_label
_atom_site_type_symbol
_atom_site_fract_x
_atom_site_fract_y
_atom_site_fract_z
_atom_site_U_iso_or_equiv
_atom_site_adp_type
_atom_site_occupancy
_atom_site_symmetry_multiplicity
_atom_site_calc_flag
_atom_site_refinement_flags
_atom_site_disorder_assembly
_atom_site_disorder_group
Ni1 Ni 0.67685(4) 0.84225(4) 0.92526(4) 0.03178(12) Uani 1 1 d . . .
S1 S 0.67991(8) 0.97357(9) 0.81693(8) 0.0513(3) Uani 1 1 d . . .
S2 S 0.65420(7) 0.70365(7) 1.02571(7) 0.0372(2) Uani 1 1 d . . .
S3 S 0.83282(8) 0.77790(9) 0.86161(8) 0.0444(3) Uani 1 1 d . . .
N1 N 0.5448(2) 0.8995(2) 0.9859(2) 0.0292(7) Uani 1 1 d . . .
C1 C 0.4926(3) 0.9823(3) 0.9412(3) 0.0375(9) Uani 1 1 d . . .
C2 C 0.3900(3) 1.0190(3) 0.9769(3) 0.0449(10) Uani 1 1 d . . .
H2 H 0.3542 1.0775 0.9440 0.054 Uiso 1 1 calc R . .
C3 C 0.3416(3) 0.9689(3) 1.0604(4) 0.0498(11) Uani 1 1 d . . .
H3 H 0.2706 0.9919 1.0850 0.060 Uiso 1 1 calc R . .
C4 C 0.3954(3) 0.8853(3) 1.1089(3) 0.0405(10) Uani 1 1 d . . .
H4 H 0.3625 0.8509 1.1677 0.049 Uiso 1 1 calc R . .
C5 C 0.4975(3) 0.8523(3) 1.0709(3) 0.0305(9) Uani 1 1 d . . .
C6 C 0.5481(3) 1.0342(3) 0.8500(3) 0.0600(13) Uani 1 1 d . . .
H6A H 0.5625 1.1079 0.8686 0.072 Uiso 1 1 calc R . .
H6B H 0.4958 1.0326 0.7862 0.072 Uiso 1 1 calc R . .
C7 C 0.5646(3) 0.7670(3) 1.1211(3) 0.0403(9) Uani 1 1 d . . .
H7A H 0.5125 0.7152 1.1511 0.048 Uiso 1 1 calc R . .
H7B H 0.6126 0.7952 1.1810 0.048 Uiso 1 1 calc R . .
N2 N 0.4858(2) 0.3746(2) 0.1871(2) 0.0390(8) Uani 1 1 d . . .
C8 C 0.4756(3) 0.4417(3) 0.0868(3) 0.0450(11) Uani 1 1 d . . .
H8A H 0.5478 0.4797 0.0793 0.054 Uiso 1 1 calc R . .
H8B H 0.4659 0.3953 0.0238 0.054 Uiso 1 1 calc R . .
C9 C 0.3805(3) 0.5191(3) 0.0835(3) 0.0489(11) Uani 1 1 d . . .
H9A H 0.3898 0.5670 0.1443 0.073 Uiso 1 1 calc R . .
H9B H 0.3080 0.4826 0.0878 0.073 Uiso 1 1 calc R . .
H9C H 0.3817 0.5585 0.0163 0.073 Uiso 1 1 calc R . .
C10 C 0.5009(3) 0.4394(3) 0.2881(3) 0.0481(11) Uani 1 1 d . . .
H10A H 0.5066 0.3920 0.3506 0.058 Uiso 1 1 calc R . .
H10B H 0.4323 0.4826 0.2959 0.058 Uiso 1 1 calc R . .
C11 C 0.6041(3) 0.5101(3) 0.2911(3) 0.0575(12) Uani 1 1 d . . .
H11A H 0.6031 0.5533 0.2263 0.086 Uiso 1 1 calc R . .
H11B H 0.6733 0.4679 0.2942 0.086 Uiso 1 1 calc R . .
H11C H 0.6025 0.5549 0.3546 0.086 Uiso 1 1 calc R . .
C12 C 0.3763(3) 0.3141(3) 0.1945(4) 0.0566(13) Uani 1 1 d . . .
H12A H 0.3599 0.2795 0.1248 0.068 Uiso 1 1 calc R . .
H12B H 0.3139 0.3637 0.2067 0.068 Uiso 1 1 calc R . .
C13 C 0.3770(4) 0.2325(4) 0.2825(4) 0.0821(17) Uani 1 1 d . . .
H13A H 0.3945 0.2656 0.3519 0.123 Uiso 1 1 calc R . .
H13B H 0.4346 0.1799 0.2684 0.123 Uiso 1 1 calc R . .
H13C H 0.3023 0.1994 0.2841 0.123 Uiso 1 1 calc R . .
C14 C 0.5879(3) 0.3041(3) 0.1785(3) 0.0551(12) Uani 1 1 d . . .
H14A H 0.6559 0.3480 0.1694 0.066 Uiso 1 1 calc R . .
H14B H 0.5989 0.2660 0.2470 0.066 Uiso 1 1 calc R . .
C15 C 0.5811(4) 0.2261(4) 0.0881(4) 0.0858(18) Uani 1 1 d . . .
H15A H 0.5775 0.2628 0.0192 0.129 Uiso 1 1 calc R . .
H15B H 0.5130 0.1833 0.0946 0.129 Uiso 1 1 calc R . .
H15C H 0.6485 0.1815 0.0917 0.129 Uiso 1 1 calc R . .
H3S H 0.847(3) 0.838(3) 0.795(3) 0.061(14) Uiso 1 1 d . . .

loop_
_atom_site_aniso_label
_atom_site_aniso_U_11
_atom_site_aniso_U_22
_atom_site_aniso_U_33
_atom_site_aniso_U_23
_atom_site_aniso_U_13
_atom_site_aniso_U_12
Ni1 0.0313(2) 0.0345(3) 0.0298(2) -0.0006(2) 0.00443(17) 0.0030(2)
S1 0.0476(6) 0.0547(8) 0.0528(7) 0.0201(6) 0.0199(5) 0.0085(5)
S2 0.0386(5) 0.0335(6) 0.0398(6) 0.0032(5) 0.0045(4) 0.0069(4)
S3 0.0377(6) 0.0527(7) 0.0432(6) -0.0041(5) 0.0087(5) 0.0076(5)
N1 0.0307(15) 0.0278(18) 0.0292(17) 0.0022(13) 0.0026(13) 0.0012(13)
C1 0.044(2) 0.031(2) 0.038(2) 0.0030(17) 0.0062(17) 0.0078(17)
C2 0.042(2) 0.040(3) 0.054(3) 0.008(2) 0.009(2) 0.0128(19)
C3 0.034(2) 0.054(3) 0.062(3) 0.000(2) 0.012(2) 0.010(2)
C4 0.034(2) 0.041(3) 0.047(2) 0.0063(19) 0.0114(18) 0.0012(18)
C5 0.0260(19) 0.031(2) 0.035(2) 0.0000(16) -0.0002(16) -0.0007(15)
C6 0.074(3) 0.046(3) 0.062(3) 0.022(2) 0.028(2) 0.024(2)
C7 0.039(2) 0.043(3) 0.039(2) 0.0082(19) 0.0081(17) 0.0053(17)
N2 0.0292(17) 0.051(2) 0.0368(19) 0.0049(17) -0.0029(13) -0.0034(15)
C8 0.046(2) 0.056(3) 0.033(2) 0.001(2) 0.0035(18) 0.000(2)
C9 0.056(3) 0.052(3) 0.039(2) 0.007(2) -0.004(2) 0.006(2)
C10 0.046(2) 0.070(3) 0.028(2) 0.000(2) 0.0027(19) -0.005(2)
C11 0.067(3) 0.065(3) 0.040(3) -0.003(2) -0.006(2) -0.015(2)
C12 0.041(3) 0.057(3) 0.070(3) 0.016(3) -0.014(2) -0.014(2)
C13 0.065(3) 0.077(4) 0.103(4) 0.039(3) -0.017(3) -0.028(3)
C14 0.043(2) 0.060(3) 0.062(3) -0.001(2) -0.007(2) 0.013(2)
C15 0.103(4) 0.069(4) 0.084(4) -0.019(3) -0.012(3) 0.038(3)

loop_
_atom_type_symbol
_atom_type_description
_atom_type_scat_dispersion_real
_atom_type_scat_dispersion_imag
_atom_type_scat_source
C C 0.0033 0.0016 'International Tables Vol C Tables 4.2.6.8 and 6.1.1.4'
H H 0.0000 0.0000 'International Tables Vol C Tables 4.2.6.8 and 6.1.1.4'
N N 0.0061 0.0033 'International Tables Vol C Tables 4.2.6.8 and 6.1.1.4'
S S 0.1246 0.1234 'International Tables Vol C Tables 4.2.6.8 and 6.1.1.4'
Ni Ni 0.3393 1.1124 'International Tables Vol C Tables 4.2.6.8 and 6.1.1.4'

loop_
_geom_angle_atom_site_label_1
_geom_angle_atom_site_label_2
_geom_angle_atom_site_label_3
_geom_angle
_geom_angle_site_symmetry_1
_geom_angle_site_symmetry_3
_geom_angle_publ_flag
N1 Ni1 S1 88.73(9) . . ?
N1 Ni1 S3 177.64(9) . . ?
S1 Ni1 S3 92.08(4) . . ?
N1 Ni1 S2 88.28(9) . . ?
S1 Ni1 S2 173.11(4) . . ?
S3 Ni1 S2 91.16(4) . . ?
C6 S1 Ni1 99.31(13) . . ?
C7 S2 Ni1 95.41(13) . . ?
Ni1 S3 H3S 99(2) . . ?
C1 N1 C5 118.9(3) . . ?
C1 N1 Ni1 120.8(2) . . ?
C5 N1 Ni1 120.1(2) . . ?
N1 C1 C2 122.0(3) . . ?
N1 C1 C6 117.7(3) . . ?
C2 C1 C6 120.3(4) . . ?
C3 C2 C1 118.5(4) . . ?
C3 C2 H2 120.8 . . ?
C1 C2 H2 120.8 . . ?
C2 C3 C4 120.3(4) . . ?
C2 C3 H3 119.8 . . ?
C4 C3 H3 119.8 . . ?
C5 C4 C3 118.9(4) . . ?
C5 C4 H4 120.6 . . ?
C3 C4 H4 120.6 . . ?
N1 C5 C4 121.3(3) . . ?
N1 C5 C7 115.7(3) . . ?
C4 C5 C7 122.9(3) . . ?
C1 C6 S1 112.8(3) . . ?
C1 C6 H6A 109.0 . . ?
S1 C6 H6A 109.0 . . ?
C1 C6 H6B 109.0 . . ?
S1 C6 H6B 109.0 . . ?
H6A C6 H6B 107.8 . . ?
C5 C7 S2 111.8(3) . . ?
C5 C7 H7A 109.3 . . ?
S2 C7 H7A 109.3 . . ?
C5 C7 H7B 109.3 . . ?
S2 C7 H7B 109.3 . . ?
H7A C7 H7B 107.9 . . ?
C12 N2 C14 112.3(3) . . ?
C12 N2 C10 108.0(3) . . ?
C14 N2 C10 108.5(3) . . ?
C12 N2 C8 107.4(3) . . ?
C14 N2 C8 108.7(3) . . ?
C10 N2 C8 112.0(3) . . ?
C9 C8 N2 115.9(3) . . ?
C9 C8 H8A 108.3 . . ?
N2 C8 H8A 108.3 . . ?
C9 C8 H8B 108.3 . . ?
N2 C8 H8B 108.3 . . ?
H8A C8 H8B 107.4 . . ?
C8 C9 H9A 109.5 . . ?
C8 C9 H9B 109.5 . . ?
H9A C9 H9B 109.5 . . ?
C8 C9 H9C 109.5 . . ?
H9A C9 H9C 109.5 . . ?
H9B C9 H9C 109.5 . . ?
N2 C10 C11 114.9(3) . . ?
N2 C10 H10A 108.6 . . ?
C11 C10 H10A 108.6 . . ?
N2 C10 H10B 108.6 . . ?
C11 C10 H10B 108.6 . . ?
H10A C10 H10B 107.5 . . ?
C10 C11 H11A 109.5 . . ?
C10 C11 H11B 109.5 . . ?
H11A C11 H11B 109.5 . . ?
C10 C11 H11C 109.5 . . ?
H11A C11 H11C 109.5 . . ?
H11B C11 H11C 109.5 . . ?
N2 C12 C13 114.6(3) . . ?
N2 C12 H12A 108.6 . . ?
C13 C12 H12A 108.6 . . ?
N2 C12 H12B 108.6 . . ?
C13 C12 H12B 108.6 . . ?
H12A C12 H12B 107.6 . . ?
C12 C13 H13A 109.5 . . ?
C12 C13 H13B 109.5 . . ?
H13A C13 H13B 109.5 . . ?
C12 C13 H13C 109.5 . . ?
H13A C13 H13C 109.5 . . ?
H13B C13 H13C 109.5 . . ?
C15 C14 N2 115.5(3) . . ?
C15 C14 H14A 108.4 . . ?
N2 C14 H14A 108.4 . . ?
C15 C14 H14B 108.4 . . ?
N2 C14 H14B 108.4 . . ?
H14A C14 H14B 107.5 . . ?
C14 C15 H15A 109.5 . . ?
C14 C15 H15B 109.5 . . ?
H15A C15 H15B 109.5 . . ?
C14 C15 H15C 109.5 . . ?
H15A C15 H15C 109.5 . . ?
H15B C15 H15C 109.5 . . ?

loop_
_geom_bond_atom_site_label_1
_geom_bond_atom_site_label_2
_geom_bond_distance
_geom_bond_site_symmetry_2
_geom_bond_publ_flag
Ni1 N1 1.904(3) . ?
Ni1 S1 2.1654(11) . ?
Ni1 S3 2.1924(10) . ?
Ni1 S2 2.2021(11) . ?
S1 C6 1.801(4) . ?
S2 C7 1.813(4) . ?
S3 H3S 1.16(4) . ?
N1 C1 1.343(4) . ?
N1 C5 1.358(4) . ?
C1 C2 1.387(5) . ?
C1 C6 1.491(5) . ?
C2 C3 1.366(5) . ?
C2 H2 0.9500 . ?
C3 C4 1.379(5) . ?
C3 H3 0.9500 . ?
C4 C5 1.378(5) . ?
C4 H4 0.9500 . ?
C5 C7 1.480(5) . ?
C6 H6A 0.9900 . ?
C6 H6B 0.9900 . ?
C7 H7A 0.9900 . ?
C7 H7B 0.9900 . ?
N2 C12 1.514(5) . ?
N2 C14 1.515(5) . ?
N2 C10 1.516(5) . ?
N2 C8 1.522(5) . ?
C8 C9 1.500(5) . ?
C8 H8A 0.9900 . ?
C8 H8B 0.9900 . ?
C9 H9A 0.9800 . ?
C9 H9B 0.9800 . ?
C9 H9C 0.9800 . ?
C10 C11 1.520(5) . ?
C10 H10A 0.9900 . ?
C10 H10B 0.9900 . ?
C11 H11A 0.9800 . ?
C11 H11B 0.9800 . ?
C11 H11C 0.9800 . ?
C12 C13 1.520(6) . ?
C12 H12A 0.9900 . ?
C12 H12B 0.9900 . ?
C13 H13A 0.9800 . ?
C13 H13B 0.9800 . ?
C13 H13C 0.9800 . ?
C14 C15 1.511(6) . ?
C14 H14A 0.9900 . ?
C14 H14B 0.9900 . ?
C15 H15A 0.9800 . ?
C15 H15B 0.9800 . ?
C15 H15C 0.9800 . ?

loop_
_geom_torsion_atom_site_label_1
_geom_torsion_atom_site_label_2
_geom_torsion_atom_site_label_3
_geom_torsion_atom_site_label_4
_geom_torsion
_geom_torsion_site_symmetry_1
_geom_torsion_site_symmetry_2
_geom_torsion_site_symmetry_3
_geom_torsion_site_symmetry_4
_geom_torsion_publ_flag
N1 Ni1 S1 C6 -6.41(19) . . . . ?
S3 Ni1 S1 C6 175.81(17) . . . . ?
S2 Ni1 S1 C6 57.8(4) . . . . ?
N1 Ni1 S2 C7 -19.84(15) . . . . ?
S1 Ni1 S2 C7 -84.1(4) . . . . ?
S3 Ni1 S2 C7 157.87(13) . . . . ?
S1 Ni1 N1 C1 8.0(3) . . . . ?
S3 Ni1 N1 C1 118(2) . . . . ?
S2 Ni1 N1 C1 -165.8(3) . . . . ?
S1 Ni1 N1 C5 -176.6(3) . . . . ?
S3 Ni1 N1 C5 -67(2) . . . . ?
S2 Ni1 N1 C5 9.7(3) . . . . ?
C5 N1 C1 C2 -2.3(6) . . . . ?
Ni1 N1 C1 C2 173.2(3) . . . . ?
C5 N1 C1 C6 178.4(4) . . . . ?
Ni1 N1 C1 C6 -6.2(5) . . . . ?
N1 C1 C2 C3 0.3(6) . . . . ?
C6 C1 C2 C3 179.6(4) . . . . ?
C1 C2 C3 C4 1.3(6) . . . . ?
C2 C3 C4 C5 -0.9(6) . . . . ?
C1 N1 C5 C4 2.7(5) . . . . ?
Ni1 N1 C5 C4 -172.8(3) . . . . ?
C1 N1 C5 C7 -175.2(3) . . . . ?
Ni1 N1 C5 C7 9.3(4) . . . . ?
C3 C4 C5 N1 -1.1(6) . . . . ?
C3 C4 C5 C7 176.7(4) . . . . ?
N1 C1 C6 S1 -0.4(5) . . . . ?
C2 C1 C6 S1 -179.8(3) . . . . ?
Ni1 S1 C6 C1 5.3(4) . . . . ?
N1 C5 C7 S2 -28.2(4) . . . . ?
C4 C5 C7 S2 153.9(3) . . . . ?
Ni1 S2 C7 C5 29.6(3) . . . . ?
C12 N2 C8 C9 60.3(4) . . . . ?
C14 N2 C8 C9 -178.0(3) . . . . ?
C10 N2 C8 C9 -58.1(4) . . . . ?
C12 N2 C10 C11 -176.6(3) . . . . ?
C14 N2 C10 C11 61.4(5) . . . . ?
C8 N2 C10 C11 -58.6(4) . . . . ?
C14 N2 C12 C13 53.2(5) . . . . ?
C10 N2 C12 C13 -66.4(5) . . . . ?
C8 N2 C12 C13 172.6(4) . . . . ?
C12 N2 C14 C15 54.7(5) . . . . ?
C10 N2 C14 C15 173.9(4) . . . . ?
C8 N2 C14 C15 -64.0(5) . . . . ?
